data_7026702
loop_
_publ_author_name
'Allen, John J.'
'Hamilton, Christopher E.'
'Barron, Andrew R.'

_publ_section_title
;
 Synthesis and characterization of aryl substituted bis(2-pyridyl)amines
 and their copper olefin complexes: investigation of remote steric control
 over olefin binding.
;
_journal_issue 47
_journal_name_full 'Dalton transactions (Cambridge, England : 2003)'
_journal_page_first 11451
_journal_page_last 11468
_journal_paper_doi 10.1039/c0dt00608d
_journal_volume 39
_journal_year 2010
_chemical_formula_moiety 'C40 H30 Cl4 Cu2 N6, 2(C H4 O)'
_chemical_formula_sum 'C42 H38 Cl4 Cu2 N6 O2'
_chemical_formula_weight 927.66
_space_group_IT_number 14
_symmetry_cell_setting monoclinic
_symmetry_Int_Tables_number 14
_symmetry_space_group_name_Hall '-P 2yn'
_symmetry_space_group_name_H-M 'P 1 21/n 1'
_atom_sites_solution_hydrogens geom
_atom_sites_solution_primary direct
_atom_sites_solution_secondary difmap
_audit_creation_method SHELXL-97
_cell_angle_alpha 90.00
_cell_angle_beta 98.00(3)
_cell_angle_gamma 90.00
_cell_formula_units_Z 2
_cell_length_a 8.9968(18)
_cell_length_b 8.0607(16)
_cell_length_c 28.486(6)
_cell_measurement_reflns_used 6179
_cell_measurement_temperature 298(2)
_cell_measurement_theta_max 23.98
_cell_measurement_theta_min 2.49
_cell_volume 2045.7(7)
_computing_cell_refinement 'SMART v5.630 (Bruker-AXS 2003)'
_computing_data_collection 'SMART v5.630 (Bruker-AXS 2003)'
_computing_data_reduction 'Bruker SAINT+ v6.45 (Bruker-AXS 2003)'
_computing_molecular_graphics 'SHELXTL v5.1'
_computing_publication_material 'SHELXTL v5.1'
_computing_structure_refinement 'SHELXTL v5.1'
_computing_structure_solution 'SHELXTL v5.1 (Bruker-AXS, 1998)'
_diffrn_ambient_pressure 101.33
_diffrn_ambient_temperature 298(2)
_diffrn_measured_fraction_theta_full 0.976
_diffrn_measured_fraction_theta_max 0.976
_diffrn_measurement_device_type 'Bruker CCD area detector'
_diffrn_measurement_method '\w scans'
_diffrn_radiation_monochromator graphite
_diffrn_radiation_probe x-ray
_diffrn_radiation_type MoK\a
_diffrn_radiation_wavelength 0.71073
_diffrn_reflns_av_R_equivalents 0.0591
_diffrn_reflns_av_sigmaI/netI 0.0594
_diffrn_reflns_limit_h_max 11
_diffrn_reflns_limit_h_min -11
_diffrn_reflns_limit_k_max 10
_diffrn_reflns_limit_k_min -10
_diffrn_reflns_limit_l_max 37
_diffrn_reflns_limit_l_min -37
_diffrn_reflns_number 24044
_diffrn_reflns_theta_full 28.36
_diffrn_reflns_theta_max 28.36
_diffrn_reflns_theta_min 1.44
_diffrn_source 'fine-focus sealed tube'
_diffrn_source_type 'Bruker SMART CCD'
_exptl_absorpt_coefficient_mu 1.345
_exptl_absorpt_correction_T_max 0.8237
_exptl_absorpt_correction_T_min 0.5413
_exptl_absorpt_correction_type multi-scan
_exptl_absorpt_process_details 'SADABS (Bruker-AXS, 2003)'
_exptl_crystal_colour green
_exptl_crystal_density_diffrn 1.506
_exptl_crystal_density_method 'not measured'
_exptl_crystal_description plate
_exptl_crystal_F_000 948
_exptl_crystal_recrystallization_method 'slow evaporation of MeOH solution'
_exptl_crystal_size_max 0.52
_exptl_crystal_size_mid 0.51
_exptl_crystal_size_min 0.15
_refine_diff_density_max 1.697
_refine_diff_density_min -0.553
_refine_diff_density_rms 0.137
_refine_ls_extinction_coef 0.0146(19)
_refine_ls_extinction_expression Fc^*^=kFc[1+0.001xFc^2^\l^3^/sin(2\q)]^-1/4^
_refine_ls_extinction_method SHELXL
_refine_ls_goodness_of_fit_ref 1.150
_refine_ls_hydrogen_treatment constr
_refine_ls_matrix_type full
_refine_ls_number_parameters 254
_refine_ls_number_reflns 4985
_refine_ls_number_restraints 0
_refine_ls_restrained_S_all 1.150
_refine_ls_R_factor_all 0.1152
_refine_ls_R_factor_gt 0.0870
_refine_ls_shift/su_max 0.000
_refine_ls_shift/su_mean 0.000
_refine_ls_structure_factor_coef Fsqd
_refine_ls_weighting_details 'calc w=1/[\s^2^(Fo^2^)+(0.0886P)^2^+13.2506P] where P=(Fo^2^+2Fc^2^)/3'
_refine_ls_weighting_scheme calc
_refine_ls_wR_factor_gt 0.2496
_refine_ls_wR_factor_ref 0.2628
_reflns_number_gt 3528
_reflns_number_total 4985
_reflns_threshold_expression >2sigma(I)
_cod_data_source_file c0dt00608d.txt
_cod_data_source_block cundpacl
_cod_original_sg_symbol_H-M 'P 21/n'
_cod_database_code 7026702

loop_
_symmetry_equiv_pos_as_xyz
'x, y, z'
'-x+1/2, y+1/2, -z+1/2'
'-x, -y, -z'
'x-1/2, -y-1/2, z-1/2'

loop_
_atom_site_label
_atom_site_type_symbol
_atom_site_fract_x
_atom_site_fract_y
_atom_site_fract_z
_atom_site_U_iso_or_equiv
_atom_site_adp_type
_atom_site_occupancy
_atom_site_symmetry_multiplicity
_atom_site_calc_flag
_atom_site_refinement_flags
Cu1 Cu 0.62174(9) 0.53795(11) 0.05265(3) 0.0388(3) Uani 1 1 d .
Cl1 Cl 0.4764(2) 0.3134(2) 0.02647(6) 0.0481(5) Uani 1 1 d .
Cl2 Cl 0.4634(2) 0.6094(3) 0.10549(7) 0.0617(6) Uani 1 1 d .
N1 N 0.9337(6) 0.5329(7) 0.11197(19) 0.0386(12) Uani 1 1 d .
N2 N 0.8121(6) 0.4242(7) 0.03988(19) 0.0385(12) Uani 1 1 d .
N3 N 0.7549(6) 0.7259(7) 0.0773(2) 0.0399(13) Uani 1 1 d .
C1 C 0.9342(7) 0.4282(8) 0.0721(2) 0.0358(14) Uani 1 1 d .
C2 C 1.0595(8) 0.3317(10) 0.0678(3) 0.0478(17) Uani 1 1 d .
H2A H 1.1429 0.3334 0.0911 0.057 Uiso 1 1 calc R
C3 C 1.0572(9) 0.2326(10) 0.0278(3) 0.0519(19) Uani 1 1 d .
H3A H 1.1385 0.1641 0.0246 0.062 Uiso 1 1 calc R
C4 C 0.9376(10) 0.2352(10) -0.0065(3) 0.0537(19) Uani 1 1 d .
H4A H 0.9367 0.1734 -0.0341 0.064 Uiso 1 1 calc R
C5 C 0.8165(9) 0.3325(10) 0.0006(3) 0.0494(18) Uani 1 1 d .
H5A H 0.7338 0.3349 -0.0230 0.059 Uiso 1 1 calc R
C6 C 0.8758(7) 0.6950(8) 0.1088(2) 0.0374(14) Uani 1 1 d .
C7 C 0.9447(10) 0.8198(10) 0.1371(3) 0.054(2) Uani 1 1 d .
H7A H 1.0271 0.7965 0.1597 0.065 Uiso 1 1 calc R
C8 C 0.8902(11) 0.9787(11) 0.1316(3) 0.062(2) Uani 1 1 d .
H8A H 0.9352 1.0637 0.1506 0.074 Uiso 1 1 calc R
C9 C 0.7689(11) 1.0123(10) 0.0979(3) 0.061(2) Uani 1 1 d .
H9A H 0.7321 1.1197 0.0931 0.073 Uiso 1 1 calc R
C10 C 0.7055(9) 0.8845(10) 0.0722(3) 0.0483(17) Uani 1 1 d .
H10A H 0.6230 0.9062 0.0495 0.058 Uiso 1 1 calc R
C11 C 1.0155(8) 0.4790(8) 0.1575(2) 0.0385(14) Uani 1 1 d .
C12 C 0.9266(8) 0.4006(8) 0.1887(2) 0.0404(15) Uani 1 1 d .
C13 C 0.7704(9) 0.3731(10) 0.1782(3) 0.0505(18) Uani 1 1 d .
H13A H 0.7194 0.4069 0.1491 0.061 Uiso 1 1 calc R
C14 C 0.6940(12) 0.2975(13) 0.2102(4) 0.071(3) Uani 1 1 d .
H14A H 0.5916 0.2777 0.2025 0.085 Uiso 1 1 calc R
C15 C 0.7691(17) 0.2482(14) 0.2555(4) 0.088(4) Uani 1 1 d .
H15A H 0.7151 0.2007 0.2776 0.105 Uiso 1 1 calc R
C16 C 0.9165(17) 0.2705(14) 0.2660(3) 0.083(3) Uani 1 1 d .
H16A H 0.9646 0.2340 0.2952 0.099 Uiso 1 1 calc R
C17 C 1.0028(11) 0.3477(10) 0.2341(3) 0.055(2) Uani 1 1 d .
C18 C 1.1584(12) 0.3750(13) 0.2440(3) 0.071(3) Uani 1 1 d .
H18A H 1.2091 0.3388 0.2729 0.085 Uiso 1 1 calc R
C19 C 1.2353(10) 0.4498(13) 0.2140(4) 0.068(3) Uani 1 1 d .
H19A H 1.3379 0.4666 0.2222 0.081 Uiso 1 1 calc R
C20 C 1.1633(9) 0.5049(10) 0.1693(3) 0.0528(19) Uani 1 1 d .
H20A H 1.2179 0.5585 0.1484 0.063 Uiso 1 1 calc R
O1S O 0.2778(12) 0.9450(18) 0.1143(7) 0.182(7) Uani 1 1 d .
H1SA H 0.3283 0.8615 0.1121 0.219 Uiso 1 1 calc R
C1S C 0.3636(16) 1.0637(19) 0.1332(5) 0.104(4) Uani 1 1 d .
H1SD H 0.3045 1.1615 0.1358 0.156 Uiso 1 1 calc R
H1SB H 0.4398 1.0868 0.1136 0.156 Uiso 1 1 calc R
H1SC H 0.4100 1.0305 0.1642 0.156 Uiso 1 1 calc R

loop_
_atom_site_aniso_label
_atom_site_aniso_U_11
_atom_site_aniso_U_22
_atom_site_aniso_U_33
_atom_site_aniso_U_23
_atom_site_aniso_U_13
_atom_site_aniso_U_12
Cu1 0.0383(5) 0.0413(5) 0.0370(5) 0.0000(4) 0.0058(3) 0.0008(3)
Cl1 0.0510(10) 0.0470(10) 0.0446(9) 0.0066(8) 0.0010(7) -0.0081(8)
Cl2 0.0514(11) 0.0915(17) 0.0452(10) -0.0080(10) 0.0169(8) 0.0023(11)
N1 0.042(3) 0.041(3) 0.032(3) 0.003(2) 0.003(2) 0.004(2)
N2 0.042(3) 0.041(3) 0.033(3) 0.001(2) 0.008(2) 0.002(2)
N3 0.036(3) 0.040(3) 0.043(3) -0.001(2) 0.004(2) 0.006(2)
C1 0.035(3) 0.037(3) 0.037(3) 0.005(3) 0.012(3) 0.000(3)
C2 0.037(4) 0.052(4) 0.055(4) -0.013(4) 0.010(3) 0.006(3)
C3 0.053(4) 0.045(4) 0.060(5) -0.003(4) 0.017(4) 0.008(3)
C4 0.067(5) 0.050(4) 0.047(4) -0.010(4) 0.021(4) 0.004(4)
C5 0.051(4) 0.053(4) 0.045(4) -0.005(3) 0.005(3) -0.002(3)
C6 0.037(3) 0.038(3) 0.040(3) 0.003(3) 0.015(3) 0.002(3)
C7 0.058(5) 0.047(4) 0.055(5) -0.011(4) -0.003(4) -0.003(4)
C8 0.069(6) 0.045(4) 0.067(5) -0.010(4) -0.002(4) -0.002(4)
C9 0.078(6) 0.032(4) 0.073(6) 0.006(4) 0.013(5) 0.005(4)
C10 0.055(4) 0.045(4) 0.043(4) -0.001(3) 0.000(3) 0.007(3)
C11 0.048(4) 0.034(3) 0.033(3) 0.003(3) 0.004(3) 0.004(3)
C12 0.056(4) 0.031(3) 0.034(3) 0.001(3) 0.007(3) 0.006(3)
C13 0.060(5) 0.045(4) 0.048(4) -0.002(3) 0.013(4) 0.002(4)
C14 0.070(6) 0.064(6) 0.084(7) -0.002(5) 0.033(5) -0.013(5)
C15 0.133(11) 0.066(7) 0.072(7) 0.022(6) 0.045(7) -0.003(7)
C16 0.140(11) 0.066(6) 0.044(5) 0.023(5) 0.018(6) 0.014(7)
C17 0.091(6) 0.040(4) 0.034(4) 0.003(3) 0.004(4) 0.012(4)
C18 0.094(7) 0.065(6) 0.046(5) 0.002(4) -0.020(5) 0.020(5)
C19 0.049(5) 0.081(7) 0.067(6) -0.004(5) -0.016(4) 0.007(5)
C20 0.045(4) 0.049(4) 0.063(5) 0.001(4) 0.003(4) 0.002(3)
O1S 0.087(7) 0.155(12) 0.30(2) -0.058(13) -0.011(9) 0.026(8)
C1S 0.105(10) 0.099(10) 0.104(10) 0.018(8) -0.001(8) 0.008(8)

loop_
_atom_type_symbol
_atom_type_description
_atom_type_scat_dispersion_real
_atom_type_scat_dispersion_imag
_atom_type_scat_source
C C 0.0033 0.0016 'International Tables Vol C Tables 4.2.6.8 and 6.1.1.4'
H H 0.0000 0.0000 'International Tables Vol C Tables 4.2.6.8 and 6.1.1.4'
N N 0.0061 0.0033 'International Tables Vol C Tables 4.2.6.8 and 6.1.1.4'
O O 0.0106 0.0060 'International Tables Vol C Tables 4.2.6.8 and 6.1.1.4'
Cl Cl 0.1484 0.1585 'International Tables Vol C Tables 4.2.6.8 and 6.1.1.4'
Cu Cu 0.3201 1.2651 'International Tables Vol C Tables 4.2.6.8 and 6.1.1.4'

loop_
_geom_angle_atom_site_label_1
_geom_angle_atom_site_label_2
_geom_angle_atom_site_label_3
_geom_angle
_geom_angle_site_symmetry_3
N3 Cu1 N2 85.7(2) .
N3 Cu1 Cl2 88.59(18) .
N2 Cu1 Cl2 148.75(17) .
N3 Cu1 Cl1 177.24(18) .
N2 Cu1 Cl1 92.44(18) .
Cl2 Cu1 Cl1 91.92(9) .
N3 Cu1 Cl1 94.03(18) 3_665
N2 Cu1 Cl1 104.32(17) 3_665
Cl2 Cu1 Cl1 106.72(8) 3_665
Cl1 Cu1 Cl1 88.41(7) 3_665
Cu1 Cl1 Cu1 91.59(7) 3_665
C6 N1 C1 123.1(6) .
C6 N1 C11 118.0(6) .
C1 N1 C11 118.4(5) .
C1 N2 C5 118.0(6) .
C1 N2 Cu1 120.3(4) .
C5 N2 Cu1 121.5(5) .
C6 N3 C10 118.3(6) .
C6 N3 Cu1 119.2(5) .
C10 N3 Cu1 120.4(5) .
N2 C1 C2 121.8(7) .
N2 C1 N1 118.3(6) .
C2 C1 N1 119.9(6) .
C1 C2 C3 118.3(7) .
C1 C2 H2A 120.8 .
C3 C2 H2A 120.8 .
C4 C3 C2 120.3(7) .
C4 C3 H3A 119.9 .
C2 C3 H3A 119.9 .
C3 C4 C5 118.0(7) .
C3 C4 H4A 121.0 .
C5 C4 H4A 121.0 .
N2 C5 C4 123.3(7) .
N2 C5 H5A 118.3 .
C4 C5 H5A 118.3 .
N3 C6 C7 120.9(7) .
N3 C6 N1 118.5(6) .
C7 C6 N1 120.5(7) .
C8 C7 C6 119.3(8) .
C8 C7 H7A 120.4 .
C6 C7 H7A 120.4 .
C7 C8 C9 120.0(8) .
C7 C8 H8A 120.0 .
C9 C8 H8A 120.0 .
C10 C9 C8 117.7(8) .
C10 C9 H9A 121.2 .
C8 C9 H9A 121.2 .
C9 C10 N3 123.8(7) .
C9 C10 H10A 118.1 .
N3 C10 H10A 118.1 .
C20 C11 C12 122.4(7) .
C20 C11 N1 122.3(7) .
C12 C11 N1 115.3(6) .
C13 C12 C11 124.5(6) .
C13 C12 C17 118.5(7) .
C11 C12 C17 116.9(7) .
C14 C13 C12 120.5(8) .
C14 C13 H13A 119.7 .
C12 C13 H13A 119.7 .
C13 C14 C15 120.8(10) .
C13 C14 H14A 119.6 .
C15 C14 H14A 119.6 .
C16 C15 C14 119.8(9) .
C16 C15 H15A 120.1 .
C14 C15 H15A 120.1 .
C15 C16 C17 122.2(10) .
C15 C16 H16A 118.9 .
C17 C16 H16A 118.9 .
C18 C17 C16 124.0(9) .
C18 C17 C12 117.9(8) .
C16 C17 C12 118.0(9) .
C19 C18 C17 122.6(8) .
C19 C18 H18A 118.7 .
C17 C18 H18A 118.7 .
C18 C19 C20 120.7(9) .
C18 C19 H19A 119.6 .
C20 C19 H19A 119.6 .
C11 C20 C19 119.3(8) .
C11 C20 H20A 120.3 .
C19 C20 H20A 120.3 .
C1S O1S H1SA 109.5 .
O1S C1S H1SD 109.5 .
O1S C1S H1SB 109.5 .
H1SD C1S H1SB 109.5 .
O1S C1S H1SC 109.5 .
H1SD C1S H1SC 109.5 .
H1SB C1S H1SC 109.5 .

loop_
_geom_bond_atom_site_label_1
_geom_bond_atom_site_label_2
_geom_bond_distance
_geom_bond_site_symmetry_2
Cu1 N3 1.998(6) .
Cu1 N2 2.020(6) .
Cu1 Cl2 2.285(2) .
Cu1 Cl1 2.296(2) .
Cu1 Cl1 2.596(2) 3_665
Cl1 Cu1 2.596(2) 3_665
N1 C6 1.404(9) .
N1 C1 1.415(9) .
N1 C11 1.466(8) .
N2 C1 1.330(9) .
N2 C5 1.347(9) .
N3 C6 1.333(9) .
N3 C10 1.355(9) .
C1 C2 1.389(9) .
C2 C3 1.391(11) .
C2 H2A 0.9300 .
C3 C4 1.350(12) .
C3 H3A 0.9300 .
C4 C5 1.380(11) .
C4 H4A 0.9300 .
C5 H5A 0.9300 .
C6 C7 1.382(10) .
C7 C8 1.373(12) .
C7 H7A 0.9300 .
C8 C9 1.376(13) .
C8 H8A 0.9300 .
C9 C10 1.344(12) .
C9 H9A 0.9300 .
C10 H10A 0.9300 .
C11 C20 1.342(10) .
C11 C12 1.423(10) .
C12 C13 1.413(11) .
C12 C17 1.443(10) .
C13 C14 1.362(12) .
C13 H13A 0.9300 .
C14 C15 1.426(16) .
C14 H14A 0.9300 .
C15 C16 1.331(17) .
C15 H15A 0.9300 .
C16 C17 1.417(14) .
C16 H16A 0.9300 .
C17 C18 1.407(14) .
C18 C19 1.319(15) .
C18 H18A 0.9300 .
C19 C20 1.416(12) .
C19 H19A 0.9300 .
C20 H20A 0.9300 .
O1S C1S 1.298(17) .
O1S H1SA 0.8200 .
C1S H1SD 0.9600 .
C1S H1SB 0.9600 .
C1S H1SC 0.9600 .

loop_
_geom_hbond_atom_site_label_D
_geom_hbond_atom_site_label_H
_geom_hbond_atom_site_label_A
_geom_hbond_distance_DH
_geom_hbond_distance_HA
_geom_hbond_distance_DA
_geom_hbond_angle_DHA
O1S H1SA Cl2 0.82 2.39 3.208(13) 177

loop_
_geom_torsion_atom_site_label_1
_geom_torsion_atom_site_label_2
_geom_torsion_atom_site_label_3
_geom_torsion_atom_site_label_4
_geom_torsion
_geom_torsion_site_symmetry_1
_geom_torsion_site_symmetry_4
N2 Cu1 Cl1 Cu1 -104.27(17) . 3_665
Cl2 Cu1 Cl1 Cu1 106.68(8) . 3_665
Cl1 Cu1 Cl1 Cu1 0.0 3_665 3_665
N3 Cu1 N2 C1 43.9(5) . .
Cl2 Cu1 N2 C1 -36.3(7) . .
Cl1 Cu1 N2 C1 -134.0(5) . .
Cl1 Cu1 N2 C1 137.0(5) 3_665 .
N3 Cu1 N2 C5 -141.1(6) . .
Cl2 Cu1 N2 C5 138.7(5) . .
Cl1 Cu1 N2 C5 40.9(6) . .
Cl1 Cu1 N2 C5 -48.1(6) 3_665 .
N2 Cu1 N3 C6 -49.9(5) . .
Cl2 Cu1 N3 C6 99.3(5) . .
Cl1 Cu1 N3 C6 -154.0(5) 3_665 .
N2 Cu1 N3 C10 146.8(6) . .
Cl2 Cu1 N3 C10 -63.9(6) . .
Cl1 Cu1 N3 C10 42.7(6) 3_665 .
C5 N2 C1 C2 -4.9(10) . .
Cu1 N2 C1 C2 170.3(5) . .
C5 N2 C1 N1 175.9(6) . .
Cu1 N2 C1 N1 -9.0(8) . .
C6 N1 C1 N2 -42.6(9) . .
C11 N1 C1 N2 146.1(6) . .
C6 N1 C1 C2 138.1(7) . .
C11 N1 C1 C2 -33.1(9) . .
N2 C1 C2 C3 1.9(11) . .
N1 C1 C2 C3 -178.8(7) . .
C1 C2 C3 C4 2.2(12) . .
C2 C3 C4 C5 -3.0(13) . .
C1 N2 C5 C4 4.0(11) . .
Cu1 N2 C5 C4 -171.1(6) . .
C3 C4 C5 N2 -0.1(13) . .
C10 N3 C6 C7 3.1(10) . .
Cu1 N3 C6 C7 -160.4(6) . .
C10 N3 C6 N1 -175.7(6) . .
Cu1 N3 C6 N1 20.7(8) . .
C1 N1 C6 N3 36.1(9) . .
C11 N1 C6 N3 -152.6(6) . .
C1 N1 C6 C7 -142.7(7) . .
C11 N1 C6 C7 28.6(9) . .
N3 C6 C7 C8 -2.0(12) . .
N1 C6 C7 C8 176.8(8) . .
C6 C7 C8 C9 -0.5(14) . .
C7 C8 C9 C10 1.7(15) . .
C8 C9 C10 N3 -0.5(14) . .
C6 N3 C10 C9 -1.9(12) . .
Cu1 N3 C10 C9 161.5(7) . .
C6 N1 C11 C20 -87.4(9) . .
C1 N1 C11 C20 84.3(9) . .
C6 N1 C11 C12 91.3(7) . .
C1 N1 C11 C12 -97.0(7) . .
C20 C11 C12 C13 178.9(7) . .
N1 C11 C12 C13 0.2(10) . .
C20 C11 C12 C17 -0.5(11) . .
N1 C11 C12 C17 -179.2(6) . .
C11 C12 C13 C14 -179.7(8) . .
C17 C12 C13 C14 -0.3(12) . .
C12 C13 C14 C15 1.6(14) . .
C13 C14 C15 C16 -2.6(17) . .
C14 C15 C16 C17 2.3(18) . .
C15 C16 C17 C18 179.3(11) . .
C15 C16 C17 C12 -1.1(16) . .
C13 C12 C17 C18 179.6(8) . .
C11 C12 C17 C18 -0.9(11) . .
C13 C12 C17 C16 0.1(11) . .
C11 C12 C17 C16 179.5(8) . .
C16 C17 C18 C19 -178.8(10) . .
C12 C17 C18 C19 1.6(14) . .
C17 C18 C19 C20 -0.9(16) . .
C12 C11 C20 C19 1.3(12) . .
N1 C11 C20 C19 179.9(7) . .
C18 C19 C20 C11 -0.6(14) . .
